data_7155439
loop_
_publ_author_name
'Matsumoto, Arimasa'
'Yonemitsu, Kento'
'Ozaki, Hanae'
'M\'i\<sek, Ji\<r\'i'
'Star\'y, Ivo'
'Star\'a, Irena G'
'Soai, Kenso'

_publ_section_title
;
 Reversal of the sense of enantioselectivity between 1- and
 2-aza[6]helicenes used as chiral inducers of asymmetric autocatalysis.
;
_journal_issue 6
_journal_name_full 'Organic &amp; biomolecular chemistry'
_journal_page_first 1321
_journal_page_last 1324
_journal_paper_doi 10.1039/c6ob02745h
_journal_volume 15
_journal_year 2017
_chemical_absolute_configuration ad
_chemical_formula_moiety 'C25 H15 N'
_chemical_formula_sum 'C25 H15 N'
_chemical_formula_weight 329.40
_chemical_name_common (M)-(-)-1-Aza(6)helicene
_chemical_name_systematic (M)-(-)--Benzo(5,6)phenanthro(3,4-h)quinoline
_space_group_crystal_system orthorhombic
_space_group_IT_number 19
_space_group_name_Hall 'P 2ac 2ab'
_space_group_name_H-M_alt 'P 21 21 21'
_symmetry_space_group_name_Hall 'P 2ac 2ab'
_symmetry_space_group_name_H-M 'P 21 21 21'
_atom_sites_solution_hydrogens geom
_atom_sites_solution_primary direct
_atom_sites_solution_secondary difmap
_audit_update_record
;
2016-12-09 deposited with the CCDC.
2017-01-09 downloaded from the CCDC.
;
_cell_angle_alpha 90.0000
_cell_angle_beta 90.0000
_cell_angle_gamma 90.0000
_cell_formula_units_Z 4
_cell_length_a 7.29278(13)
_cell_length_b 12.9794(2)
_cell_length_c 17.3679(3)
_cell_measurement_reflns_used 24154
_cell_measurement_temperature 100
_cell_measurement_theta_max 68.22
_cell_measurement_theta_min 3.40
_cell_volume 1643.97(5)
_computing_cell_refinement 'RAPID AUTO'
_computing_data_collection 'RAPID AUTO (Rigaku, ????)'
_computing_data_reduction 'RAPID AUTO'
_computing_molecular_graphics 'CrystalStructure 4.2'
_computing_publication_material 'CrystalStructure 4.2 (Rigaku, 2015)'
_computing_structure_refinement 'SHELXL Version 2014/7 (Sheldrick, 2008)'
_computing_structure_solution 'SIR2011 (Burla, et al., 2012)'
_diffrn_ambient_temperature 100
_diffrn_detector_area_resol_mean 10.000
_diffrn_measured_fraction_theta_full 0.997
_diffrn_measured_fraction_theta_max 0.997
_diffrn_measurement_device_type 'Rigaku R-AXIS RAPID'
_diffrn_measurement_method \w
_diffrn_radiation_type 'Cu K\a'
_diffrn_radiation_wavelength 1.54187
_diffrn_reflns_av_R_equivalents 0.0843
_diffrn_reflns_Laue_measured_fraction_full 0.997
_diffrn_reflns_Laue_measured_fraction_max 0.997
_diffrn_reflns_limit_h_max 8
_diffrn_reflns_limit_h_min -8
_diffrn_reflns_limit_k_max 15
_diffrn_reflns_limit_k_min -15
_diffrn_reflns_limit_l_max 20
_diffrn_reflns_limit_l_min -20
_diffrn_reflns_number 25821
_diffrn_reflns_point_group_measured_fraction_full 0.997
_diffrn_reflns_point_group_measured_fraction_max 0.996
_diffrn_reflns_theta_full 67.687
_diffrn_reflns_theta_max 68.217
_diffrn_reflns_theta_min 4.252
_diffrn_standards_number 0
_exptl_absorpt_coefficient_mu 0.592
_exptl_absorpt_correction_T_max 0.931
_exptl_absorpt_correction_T_min 0.617
_exptl_absorpt_correction_type multi-scan
_exptl_absorpt_process_details 'ABSCOR (Rigaku, 1995)'
_exptl_crystal_colour yellow
_exptl_crystal_density_diffrn 1.331
_exptl_crystal_density_method 'not measured'
_exptl_crystal_description block
_exptl_crystal_F_000 688.00
_exptl_crystal_size_max 0.420
_exptl_crystal_size_mid 0.280
_exptl_crystal_size_min 0.120
_refine_diff_density_max 0.17
_refine_diff_density_min -0.14
_refine_ls_abs_structure_details
;
 Flack x determined using 973 quotients [(I+)-(I-)]/[(I+)+(I-)]
 (Parsons, Flack and Wagner, Acta Cryst. B69 (2013) 249-259).
;
_refine_ls_abs_structure_Flack -0.1(4)
_refine_ls_extinction_coef 0.0050(9)
_refine_ls_extinction_method SHELXL
_refine_ls_goodness_of_fit_ref 1.065
_refine_ls_hydrogen_treatment constr
_refine_ls_number_parameters 236
_refine_ls_number_reflns 2998
_refine_ls_number_restraints 0
_refine_ls_R_factor_all 0.0478
_refine_ls_R_factor_gt 0.0419
_refine_ls_shift/su_max 0.000
_refine_ls_structure_factor_coef Fsqd
_refine_ls_weighting_details 'w = 1/[\s^2^(Fo^2^)+(0.0619P)^2^] where P=(Fo^2^+2Fc^2^)/3'
_refine_ls_weighting_scheme calc
_refine_ls_wR_factor_gt 0.1093
_refine_ls_wR_factor_ref 0.1138
_reflns_Friedel_coverage 0.723
_reflns_Friedel_fraction_full 0.998
_reflns_Friedel_fraction_max 0.996
_reflns_number_gt 2631
_reflns_number_total 2998
_reflns_threshold_expression F^2^>2.0\s(F^2^)
_cod_data_source_file c6ob02745h1.cif
_cod_data_source_block M-1-aza6helicene
_cod_depositor_comments 'Adding full bibliography for 7155438--7155439.cif.'
_cod_original_cell_volume 1643.98(5)
_cod_database_code 7155439

loop_
_space_group_symop_id
_space_group_symop_operation_xyz
1 +X,+Y,+Z
2 1/2-X,-Y,1/2+Z
3 1/2+X,1/2-Y,-Z
4 -X,1/2+Y,1/2-Z

loop_
_atom_site_label
_atom_site_type_symbol
_atom_site_fract_x
_atom_site_fract_y
_atom_site_fract_z
_atom_site_U_iso_or_equiv
_atom_site_adp_type
_atom_site_occupancy
_atom_site_site_symmetry_order
_atom_site_calc_flag
_atom_site_refinement_flags_posn
_atom_site_refinement_flags_adp
N1 N 0.3207(3) 0.38401(18) 0.59767(12) 0.0512(6) Uani 1 1 d . .
C2 C 0.2974(4) 0.2840(2) 0.57973(14) 0.0549(7) Uani 1 1 d . .
H2 H 0.1762 0.2596 0.5714 0.066 Uiso 1 1 calc R U
C3 C 0.4421(5) 0.2147(3) 0.57275(16) 0.0676(9) Uani 1 1 d . .
H3 H 0.4205 0.1456 0.5571 0.081 Uiso 1 1 calc R U
C4 C 0.6146(5) 0.2478(3) 0.58874(18) 0.0712(10) Uani 1 1 d . .
H4 H 0.7148 0.2012 0.5852 0.085 Uiso 1 1 calc R U
C5 C 0.6454(4) 0.3499(3) 0.61035(17) 0.0628(9) Uani 1 1 d . .
C6 C 0.8210(5) 0.3859(4) 0.6367(2) 0.0812(12) Uani 1 1 d . .
H6 H 0.9263 0.3435 0.6305 0.097 Uiso 1 1 calc R U
C7 C 0.8374(4) 0.4782(4) 0.6698(2) 0.0844(13) Uani 1 1 d . .
H7 H 0.9514 0.4973 0.6920 0.101 Uiso 1 1 calc R U
C8 C 0.6880(4) 0.5492(3) 0.67248(17) 0.0674(9) Uani 1 1 d . .
C9 C 0.7004(6) 0.6419(3) 0.71525(18) 0.0844(13) Uani 1 1 d . .
H9 H 0.8125 0.6598 0.7397 0.101 Uiso 1 1 calc R U
C10 C 0.5546(6) 0.7045(3) 0.72135(17) 0.0794(11) Uani 1 1 d . .
H10 H 0.5594 0.7609 0.7562 0.095 Uiso 1 1 calc R U
C11 C 0.3929(5) 0.6885(3) 0.67686(16) 0.0644(9) Uani 1 1 d . .
C12 C 0.2388(6) 0.7541(3) 0.6842(2) 0.0775(11) Uani 1 1 d . .
H12 H 0.2410 0.8083 0.7209 0.093 Uiso 1 1 calc R U
C13 C 0.0895(5) 0.7408(2) 0.6401(2) 0.0736(10) Uani 1 1 d . .
H13 H -0.0184 0.7793 0.6506 0.088 Uiso 1 1 calc R U
C14 C 0.0909(4) 0.6696(2) 0.57746(17) 0.0579(8) Uani 1 1 d . .
C15 C -0.0598(4) 0.6646(3) 0.5264(2) 0.0673(9) Uani 1 1 d . .
H15 H -0.1692 0.7007 0.5387 0.081 Uiso 1 1 calc R U
C16 C -0.0513(4) 0.6100(3) 0.4609(2) 0.0693(9) Uani 1 1 d . .
H16 H -0.1574 0.6031 0.4296 0.083 Uiso 1 1 calc R U
C17 C 0.1178(4) 0.5616(2) 0.43762(17) 0.0531(7) Uani 1 1 d . .
C18 C 0.1393(4) 0.5214(3) 0.36320(18) 0.0637(9) Uani 1 1 d . .
H18 H 0.0372 0.5199 0.3292 0.076 Uiso 1 1 calc R U
C19 C 0.3035(5) 0.4847(3) 0.33907(17) 0.0647(9) Uani 1 1 d . .
H19 H 0.3164 0.4569 0.2888 0.078 Uiso 1 1 calc R U
C20 C 0.4535(4) 0.4881(2) 0.38881(17) 0.0551(7) Uani 1 1 d . .
H20 H 0.5694 0.4642 0.3715 0.066 Uiso 1 1 calc R U
C21 C 0.4365(3) 0.5254(2) 0.46229(14) 0.0420(6) Uani 1 1 d . .
H21 H 0.5404 0.5269 0.4953 0.050 Uiso 1 1 calc R U
C22 C 0.2681(4) 0.56111(18) 0.48893(15) 0.0432(6) Uani 1 1 d . .
C23 C 0.2477(4) 0.60734(19) 0.56514(14) 0.0449(6) Uani 1 1 d . .
C24 C 0.3876(4) 0.6048(2) 0.62424(14) 0.0494(7) Uani 1 1 d . .
C25 C 0.5227(4) 0.5257(2) 0.63348(14) 0.0504(7) Uani 1 1 d . .
C26 C 0.4952(3) 0.4197(2) 0.61147(14) 0.0485(7) Uani 1 1 d . .

loop_
_atom_site_aniso_label
_atom_site_aniso_U_11
_atom_site_aniso_U_22
_atom_site_aniso_U_33
_atom_site_aniso_U_23
_atom_site_aniso_U_13
_atom_site_aniso_U_12
N1 0.0554(14) 0.0561(14) 0.0422(12) 0.0058(10) 0.0032(10) 0.0055(11)
C2 0.0728(19) 0.0503(17) 0.0417(14) -0.0004(13) 0.0007(13) 0.0106(14)
C3 0.096(2) 0.0601(18) 0.0468(16) 0.0056(13) 0.0102(16) 0.0283(19)
C4 0.075(2) 0.081(3) 0.0576(18) 0.0219(17) 0.0225(16) 0.0402(19)
C5 0.0501(17) 0.088(3) 0.0499(16) 0.0253(16) 0.0121(13) 0.0226(16)
C6 0.050(2) 0.127(4) 0.067(2) 0.043(2) 0.0103(15) 0.020(2)
C7 0.0467(18) 0.141(4) 0.066(2) 0.049(2) -0.0064(16) -0.013(2)
C8 0.0618(18) 0.098(3) 0.0428(15) 0.0216(16) -0.0050(13) -0.0260(18)
C9 0.084(3) 0.127(4) 0.0424(17) 0.015(2) -0.0036(17) -0.054(3)
C10 0.108(3) 0.089(3) 0.0408(16) -0.0033(16) 0.0125(18) -0.048(2)
C11 0.089(2) 0.060(2) 0.0438(15) -0.0020(13) 0.0208(15) -0.0250(17)
C12 0.112(3) 0.053(2) 0.068(2) -0.0112(16) 0.045(2) -0.017(2)
C13 0.091(3) 0.0421(18) 0.088(2) 0.0060(16) 0.047(2) 0.0041(18)
C14 0.0592(17) 0.0428(16) 0.0717(19) 0.0154(14) 0.0241(14) 0.0040(14)
C15 0.0533(17) 0.058(2) 0.090(2) 0.0328(18) 0.0144(17) 0.0120(15)
C16 0.0454(16) 0.073(2) 0.090(2) 0.0407(19) -0.0065(16) -0.0027(16)
C17 0.0489(15) 0.0508(17) 0.0595(17) 0.0195(13) -0.0072(13) -0.0095(12)
C18 0.065(2) 0.070(2) 0.0557(17) 0.0172(16) -0.0143(15) -0.0250(17)
C19 0.086(2) 0.062(2) 0.0462(17) 0.0022(13) -0.0008(16) -0.0254(18)
C20 0.0621(18) 0.0489(16) 0.0542(17) 0.0032(12) 0.0043(13) -0.0088(14)
C21 0.0427(13) 0.0428(14) 0.0407(13) 0.0038(11) -0.0012(11) -0.0011(11)
C22 0.0461(13) 0.0352(14) 0.0482(14) 0.0089(11) -0.0015(11) -0.0014(11)
C23 0.0475(14) 0.0366(14) 0.0507(14) 0.0070(11) 0.0108(11) -0.0018(12)
C24 0.0560(16) 0.0504(16) 0.0419(14) 0.0012(12) 0.0123(11) -0.0111(13)
C25 0.0481(15) 0.068(2) 0.0346(13) 0.0085(13) 0.0053(11) -0.0082(14)
C26 0.0443(14) 0.0637(18) 0.0374(13) 0.0132(12) 0.0044(10) 0.0081(13)

loop_
_atom_type_symbol
_atom_type_description
_atom_type_scat_dispersion_real
_atom_type_scat_dispersion_imag
_atom_type_scat_source
C C 0.0181 0.0091
;
International Tables for Crystallography
(Vol. C, Tables 4.2.6.8 and 6.1.1.4)
;
H H 0.0000 0.0000
;
International Tables for Crystallography
(Vol. C, Table 6.1.1.4)
;
N N 0.0311 0.0180
;
International Tables for Crystallography
(Vol. C, Tables 4.2.6.8 and 6.1.1.4)
;

loop_
_geom_angle_atom_site_label_1
_geom_angle_atom_site_label_2
_geom_angle_atom_site_label_3
_geom_angle
C2 N1 C26 118.8(2)
N1 C2 C3 123.2(3)
N1 C2 H2 118.4
C3 C2 H2 118.4
C4 C3 C2 118.7(3)
C4 C3 H3 120.7
C2 C3 H3 120.7
C3 C4 C5 120.3(3)
C3 C4 H4 119.9
C5 C4 H4 119.9
C4 C5 C26 119.0(3)
C4 C5 C6 122.5(3)
C26 C5 C6 118.4(3)
C7 C6 C5 120.5(3)
C7 C6 H6 119.7
C5 C6 H6 119.7
C6 C7 C8 121.7(3)
C6 C7 H7 119.1
C8 C7 H7 119.1
C25 C8 C9 119.2(3)
C25 C8 C7 119.7(3)
C9 C8 C7 121.1(4)
C10 C9 C8 120.3(3)
C10 C9 H9 119.8
C8 C9 H9 119.8
C9 C10 C11 121.6(3)
C9 C10 H10 119.2
C11 C10 H10 119.2
C12 C11 C24 119.7(3)
C12 C11 C10 121.4(3)
C24 C11 C10 118.9(3)
C13 C12 C11 121.0(3)
C13 C12 H12 119.5
C11 C12 H12 119.5
C12 C13 C14 120.8(3)
C12 C13 H13 119.6
C14 C13 H13 119.6
C15 C14 C23 120.4(3)
C15 C14 C13 120.1(3)
C23 C14 C13 119.4(3)
C16 C15 C14 121.3(3)
C16 C15 H15 119.3
C14 C15 H15 119.3
C15 C16 C17 120.5(3)
C15 C16 H16 119.8
C17 C16 H16 119.8
C18 C17 C22 119.5(3)
C18 C17 C16 121.0(3)
C22 C17 C16 119.3(3)
C19 C18 C17 120.9(3)
C19 C18 H18 119.5
C17 C18 H18 119.5
C18 C19 C20 119.4(3)
C18 C19 H19 120.3
C20 C19 H19 120.3
C21 C20 C19 121.2(3)
C21 C20 H20 119.4
C19 C20 H20 119.4
C20 C21 C22 120.5(3)
C20 C21 H21 119.8
C22 C21 H21 119.8
C21 C22 C17 118.5(2)
C21 C22 C23 121.9(2)
C17 C22 C23 119.4(2)
C14 C23 C24 118.4(2)
C14 C23 C22 117.0(2)
C24 C23 C22 124.1(2)
C11 C24 C25 117.2(3)
C11 C24 C23 117.2(3)
C25 C24 C23 125.5(2)
C8 C25 C24 119.1(3)
C8 C25 C26 116.7(3)
C24 C25 C26 124.0(2)
N1 C26 C5 119.7(3)
N1 C26 C25 119.7(2)
C5 C26 C25 120.3(3)

loop_
_geom_bond_atom_site_label_1
_geom_bond_atom_site_label_2
_geom_bond_distance
N1 C2 1.345(4)
N1 C26 1.375(3)
C2 C3 1.392(4)
C2 H2 0.9500
C3 C4 1.358(5)
C3 H3 0.9500
C4 C5 1.396(5)
C4 H4 0.9500
C5 C26 1.421(4)
C5 C6 1.438(5)
C6 C7 1.335(6)
C6 H6 0.9500
C7 C8 1.427(5)
C7 H7 0.9500
C8 C25 1.416(4)
C8 C9 1.417(5)
C9 C10 1.343(5)
C9 H9 0.9500
C10 C11 1.425(5)
C10 H10 0.9500
C11 C12 1.416(5)
C11 C24 1.421(4)
C12 C13 1.343(5)
C12 H12 0.9500
C13 C14 1.427(4)
C13 H13 0.9500
C14 C15 1.414(5)
C14 C23 1.416(4)
C15 C16 1.342(5)
C15 H15 0.9500
C16 C17 1.441(4)
C16 H16 0.9500
C17 C18 1.403(5)
C17 C22 1.413(3)
C18 C19 1.356(4)
C18 H18 0.9500
C19 C20 1.394(4)
C19 H19 0.9500
C20 C21 1.371(4)
C20 H20 0.9500
C21 C22 1.391(4)
C21 H21 0.9500
C22 C23 1.461(3)
C23 C24 1.448(4)
C24 C25 1.431(4)
C25 C26 1.443(4)

loop_
_geom_torsion_atom_site_label_1
_geom_torsion_atom_site_label_2
_geom_torsion_atom_site_label_3
_geom_torsion_atom_site_label_4
_geom_torsion
C26 N1 C2 C3 -1.4(4)
N1 C2 C3 C4 3.6(4)
C2 C3 C4 C5 -1.1(4)
C3 C4 C5 C26 -3.2(4)
C3 C4 C5 C6 172.4(3)
C4 C5 C6 C7 -167.8(3)
C26 C5 C6 C7 7.8(5)
C5 C6 C7 C8 -7.2(5)
C6 C7 C8 C25 -5.7(4)
C6 C7 C8 C9 172.7(3)
C25 C8 C9 C10 2.8(4)
C7 C8 C9 C10 -175.6(3)
C8 C9 C10 C11 -9.2(5)
C9 C10 C11 C12 179.2(3)
C9 C10 C11 C24 -0.7(4)
C24 C11 C12 C13 -2.5(5)
C10 C11 C12 C13 177.5(3)
C11 C12 C13 C14 -8.6(5)
C12 C13 C14 C15 -173.0(3)
C12 C13 C14 C23 4.2(4)
C23 C14 C15 C16 -7.3(4)
C13 C14 C15 C16 169.9(3)
C14 C15 C16 C17 -5.2(4)
C15 C16 C17 C18 -167.7(3)
C15 C16 C17 C22 8.0(4)
C22 C17 C18 C19 -1.9(4)
C16 C17 C18 C19 173.7(3)
C17 C18 C19 C20 -0.7(4)
C18 C19 C20 C21 1.7(4)
C19 C20 C21 C22 -0.1(4)
C20 C21 C22 C17 -2.4(4)
C20 C21 C22 C23 -176.1(2)
C18 C17 C22 C21 3.4(4)
C16 C17 C22 C21 -172.3(2)
C18 C17 C22 C23 177.2(2)
C16 C17 C22 C23 1.5(4)
C15 C14 C23 C24 -171.9(2)
C13 C14 C23 C24 10.9(3)
C15 C14 C23 C22 16.2(3)
C13 C14 C23 C22 -161.0(2)
C21 C22 C23 C14 160.4(2)
C17 C22 C23 C14 -13.2(3)
C21 C22 C23 C24 -11.0(4)
C17 C22 C23 C24 175.4(2)
C12 C11 C24 C25 -163.5(2)
C10 C11 C24 C25 16.4(4)
C12 C11 C24 C23 17.4(4)
C10 C11 C24 C23 -162.7(3)
C14 C23 C24 C11 -21.3(3)
C22 C23 C24 C11 150.0(2)
C14 C23 C24 C25 159.7(2)
C22 C23 C24 C25 -29.0(4)
C9 C8 C25 C24 13.3(4)
C7 C8 C25 C24 -168.3(2)
C9 C8 C25 C26 -161.3(2)
C7 C8 C25 C26 17.1(4)
C11 C24 C25 C8 -22.6(3)
C23 C24 C25 C8 156.5(2)
C11 C24 C25 C26 151.6(2)
C23 C24 C25 C26 -29.3(4)
C2 N1 C26 C5 -3.1(4)
C2 N1 C26 C25 -177.8(2)
C4 C5 C26 N1 5.4(4)
C6 C5 C26 N1 -170.4(3)
C4 C5 C26 C25 -179.9(3)
C6 C5 C26 C25 4.3(4)
C8 C25 C26 N1 158.3(2)
C24 C25 C26 N1 -16.0(4)
C8 C25 C26 C5 -16.4(3)
C24 C25 C26 C5 169.3(2)
